data_7242608
loop_
_publ_author_name
'Kuk, Yunseung'
'Ok, Kang Min'

_publ_section_title
;
 Homochiral three-dimensional noncentrosymmetric lanthanide coordination
 polymers directed by chiral linkers: syntheses, crystal structures, and
 optical properties
;
_journal_issue 20
_journal_name_full CrystEngComm
_journal_page_first 3701
_journal_page_last 3709
_journal_paper_doi 10.1039/D1CE00281C
_journal_volume 23
_journal_year 2021
_chemical_absolute_configuration ad
_chemical_formula_moiety '2(C18 H25 N10 O11 Pr), 7(H2 O)'
_chemical_formula_sum 'C36 H64 N20 O29 Pr2'
_chemical_formula_weight 1522.89
_space_group_IT_number 5
_space_group_name_Hall 'C 2y'
_space_group_name_H-M_alt 'C 1 2 1'
_symmetry_cell_setting monoclinic
_symmetry_Int_Tables_number 5
_symmetry_space_group_name_Hall 'C 2y'
_symmetry_space_group_name_H-M 'C 1 2 1'
_atom_sites_solution_hydrogens mixed
_atom_sites_solution_primary direct
_atom_sites_solution_secondary difmap
_audit_conform_dict_location ftp://ftp.iucr.org/pub/cif_core.dic
_audit_conform_dict_name cif_core.dic
_audit_conform_dict_version 2.3
_audit_creation_date 2021-03-27T11:40:23-00:00
_audit_creation_method 'WinGX routine CIF_UPDATE'
_audit_update_record
;
2021-03-29 deposited with the CCDC.	2021-04-06 downloaded from the CCDC.
;
_cell_angle_alpha 90
_cell_angle_beta 116.077(4)
_cell_angle_gamma 90
_cell_formula_units_Z 2
_cell_length_a 18.9531(15)
_cell_length_b 9.5680(6)
_cell_length_c 17.8641(13)
_cell_measurement_reflns_used 9886
_cell_measurement_temperature 100(2)
_cell_measurement_theta_max 28.44
_cell_measurement_theta_min 2.44
_cell_measurement_wavelength 0.71076
_cell_volume 2909.8(4)
_computing_cell_refinement 'SAINT V8.38A integration software'
_computing_data_collection 'Bruker APEX3 software'
_computing_data_reduction 'Bruker APEX3 software'
_computing_molecular_graphics 'Ortep for Windows (Farrugia, 2012)'
_computing_publication_material 'WinGX publication routines (Farrugia, 2012)'
_computing_structure_refinement 'SHELXL-2018/3 (Sheldrick, 2018)'
_computing_structure_solution 'SHELXS-2013/2 (Sheldrick, 2013)'
_diffrn_ambient_temperature 100(2)
_diffrn_detector 'PHOTON II CPAD detector'
_diffrn_measured_fraction_theta_full 0.998
_diffrn_measured_fraction_theta_max 0.99
_diffrn_measurement_device 'three-circle diffractometer'
_diffrn_measurement_device_type 'Bruker D8 QUEST'
_diffrn_measurement_method '\f or \w oscillation scans'
_diffrn_orient_matrix_type 'x-axis to radiation source'
_diffrn_orient_matrix_UB_11 -0.055168
_diffrn_orient_matrix_UB_12 0.105657
_diffrn_orient_matrix_UB_13 -0.001147
_diffrn_orient_matrix_UB_21 -0.102706
_diffrn_orient_matrix_UB_22 -0.002983
_diffrn_orient_matrix_UB_23 -0.000545
_diffrn_orient_matrix_UB_31 -0.027823
_diffrn_orient_matrix_UB_32 -0.008762
_diffrn_orient_matrix_UB_33 0.06231
_diffrn_radiation_monochromator graphite
_diffrn_radiation_type MoK\a
_diffrn_radiation_wavelength 0.71073
_diffrn_reflns_av_R_equivalents 0.0364
_diffrn_reflns_Laue_measured_fraction_full 0.998
_diffrn_reflns_Laue_measured_fraction_max 0.99
_diffrn_reflns_limit_h_max 25
_diffrn_reflns_limit_h_min -25
_diffrn_reflns_limit_k_max 12
_diffrn_reflns_limit_k_min -12
_diffrn_reflns_limit_l_max 23
_diffrn_reflns_limit_l_min -23
_diffrn_reflns_number 46975
_diffrn_reflns_point_group_measured_fraction_full 0.998
_diffrn_reflns_point_group_measured_fraction_max 0.985
_diffrn_reflns_theta_full 25.242
_diffrn_reflns_theta_max 28.472
_diffrn_reflns_theta_min 2.985
_diffrn_source 'sealed x-ray tube'
_exptl_absorpt_coefficient_mu 1.759
_exptl_absorpt_correction_T_max 0.746
_exptl_absorpt_correction_T_min 0.606
_exptl_absorpt_correction_type multi-scan
_exptl_absorpt_process_details
;
        SADABS-2016/2 - Bruker AXS area detector scaling and absorption correcti
;
_exptl_crystal_colour yellow
_exptl_crystal_density_diffrn 1.738
_exptl_crystal_density_method 'not measured'
_exptl_crystal_description needle
_exptl_crystal_F_000 1540
_exptl_crystal_size_max 0.381
_exptl_crystal_size_mid 0.06
_exptl_crystal_size_min 0.031
_refine_diff_density_max 0.652
_refine_diff_density_min -0.906
_refine_diff_density_rms 0.082
_refine_ls_abs_structure_details
;
 Flack x determined using 3145 quotients [(I+)-(I-)]/[(I+)+(I-)]
 (Parsons, Flack and Wagner, Acta Cryst. B69 (2013) 249-259).
;
_refine_ls_abs_structure_Flack 0.010(3)
_refine_ls_extinction_method none
_refine_ls_goodness_of_fit_ref 1.095
_refine_ls_hydrogen_treatment mixed
_refine_ls_matrix_type full
_refine_ls_number_constraints 0
_refine_ls_number_parameters 413
_refine_ls_number_reflns 7260
_refine_ls_number_restraints 8
_refine_ls_restrained_S_all 1.095
_refine_ls_R_factor_all 0.0235
_refine_ls_R_factor_gt 0.0217
_refine_ls_shift/su_max 0.001
_refine_ls_shift/su_mean 0
_refine_ls_structure_factor_coef Fsqd
_refine_ls_weighting_details 'w=1/[\s^2^(Fo^2^)+(0.0170P)^2^+3.8735P] where P=(Fo^2^+2Fc^2^)/3'
_refine_ls_weighting_scheme calc
_refine_ls_wR_factor_gt 0.0477
_refine_ls_wR_factor_ref 0.0482
_reflns_number_gt 6988
_reflns_number_total 7260
_reflns_threshold_expression 'I > 2\s(I)'
_cod_data_source_file d1ce00281c2.cif
_cod_data_source_block PrR
_cod_depositor_comments 'Adding full bibliography for 7242607--7242612.cif.'
_cod_original_sg_symbol_H-M 'C 2'
_cod_database_code 7242608
_shelx_estimated_absorpt_t_min 0.554
_shelx_estimated_absorpt_t_max 0.947

loop_
_symmetry_equiv_pos_as_xyz
'x, y, z'
'-x, y, -z'
'x+1/2, y+1/2, z'
'-x+1/2, y+1/2, -z'

loop_
_atom_site_label
_atom_site_type_symbol
_atom_site_fract_x
_atom_site_fract_y
_atom_site_fract_z
_atom_site_U_iso_or_equiv
_atom_site_adp_type
_atom_site_occupancy
_atom_site_calc_flag
_atom_site_disorder_assembly
_atom_site_disorder_group
Pr1 Pr 0.5 0.11281(2) 0.5 0.01043(7) Uani 1 d . .
Pr2 Pr 0 1.05007(3) 0 0.01548(8) Uani 1 d . .
O1 O 0.11786(16) 0.9964(3) 0.15213(17) 0.0235(6) Uani 1 d . .
O2 O 0.07376(18) 0.8297(3) 0.05844(18) 0.0288(7) Uani 1 d . .
O3 O 0.26658(18) 0.1280(3) 0.32710(17) 0.0286(7) Uani 1 d . .
O4 O 0.36722(15) 0.1842(3) 0.44710(16) 0.0176(5) Uani 1 d . .
O5 O 0.43304(15) 0.8912(2) 0.51489(16) 0.0144(5) Uani 1 d . .
O6 O 0.54973(15) 0.0462(3) 0.64034(14) 0.0174(5) Uani 1 d . .
O7 O 0.59183(19) 0.1232(4) 0.77003(18) 0.0274(7) Uani 1 d . .
O8 O 0.55477(16) -0.5314(3) 0.90001(17) 0.0231(6) Uani 1 d . .
O9 O 0.63177(15) -0.3928(3) 1.00083(17) 0.0240(6) Uani 1 d . .
O10 O 0.49155(16) -0.6582(2) 0.57391(16) 0.0160(5) Uani 1 d . .
O11 O -0.05489(17) 1.2666(3) -0.08713(18) 0.0217(6) Uani 1 d . .
H11A H -0.047(3) 1.350(3) -0.071(3) 0.033 Uiso 1 d . .
H11B H -0.1033(16) 1.262(5) -0.118(3) 0.033 Uiso 1 d . .
O12 O 0 0.5078(4) 0 0.0317(10) Uani 1 d . .
H12 H -0.026(3) 0.553(5) 0.019(3) 0.048 Uiso 1 d . .
O13 O 0.4154(3) 0.1568(4) 0.0704(2) 0.0497(10) Uani 1 d . .
O14 O 0.5773(4) 0.5276(10) 0.2848(4) 0.118(3) Uani 1 d . .
O15 O 0.22311(18) 0.2260(3) 0.15768(19) 0.0271(7) Uani 1 d . .
H15A H 0.213(3) 0.160(4) 0.122(3) 0.041 Uiso 1 d . .
H15B H 0.231(3) 0.187(6) 0.203(2) 0.041 Uiso 1 d . .
N1 N 0.27075(18) 0.6391(3) 0.34865(19) 0.0161(6) Uani 1 d . .
N2 N 0.38797(16) 0.6696(3) 0.47767(18) 0.0124(5) Uani 1 d . .
N3 N 0.32373(18) 0.8614(3) 0.39478(19) 0.0148(6) Uani 1 d . .
H3N H 0.319591 0.952441 0.387163 0.018 Uiso 1 calc . .
N4 N 0.33301(17) 0.4543(3) 0.43198(19) 0.0144(6) Uani 1 d . .
H4N H 0.373406 0.41905 0.475064 0.017 Uiso 1 calc . .
N5 N 0.21877(19) 0.8352(3) 0.2676(2) 0.0203(7) Uani 1 d . .
H5N H 0.220451 0.92676 0.264089 0.024 Uiso 1 calc . .
N6 N 0.60036(17) -0.3946(3) 0.76591(17) 0.0136(5) Uani 1 d . .
N7 N 0.58407(19) -0.6206(3) 0.70722(19) 0.0150(6) Uani 1 d . .
H7N H 0.599561 -0.708384 0.713939 0.018 Uiso 1 calc . .
N8 N 0.51599(17) -0.4371(3) 0.62341(18) 0.0128(6) Uani 1 d . .
H8N H 0.485047 -0.402102 0.574252 0.015 Uiso 1 calc . .
N9 N 0.66484(18) -0.5831(3) 0.84557(19) 0.0154(6) Uani 1 d . .
H9N H 0.682646 -0.668607 0.847363 0.018 Uiso 1 calc . .
N10 N 0.53523(18) -0.2150(3) 0.67802(18) 0.0141(6) Uani 1 d . .
H10N H 0.506057 -0.183795 0.627333 0.017 Uiso 1 calc . .
C1 C 0.3840(2) 0.8078(4) 0.4650(2) 0.0116(6) Uani 1 d . .
C2 C 0.33015(19) 0.5920(4) 0.4193(2) 0.0125(7) Uani 1 d . .
C3 C 0.2700(2) 0.7753(4) 0.3366(2) 0.0148(7) Uani 1 d . .
C4 C 0.1594(2) 0.7605(4) 0.1965(2) 0.0222(8) Uani 1 d . .
H41 H 0.12275 0.711235 0.214265 0.027 Uiso 1 calc . .
C5 C 0.1139(2) 0.8705(4) 0.1310(2) 0.0193(8) Uani 1 d . .
C6 C 0.1950(3) 0.6545(6) 0.1585(3) 0.0411(12) Uani 1 d . .
H61 H 0.154185 0.62136 0.105085 0.062 Uiso 1 calc . .
H62 H 0.216326 0.575219 0.196578 0.062 Uiso 1 calc . .
H63 H 0.237168 0.699209 0.149548 0.062 Uiso 1 calc . .
C7 C 0.2712(2) 0.3596(4) 0.3767(3) 0.0199(8) Uani 1 d . .
H71 H 0.2519 0.392944 0.317917 0.024 Uiso 1 calc . .
C8 C 0.3046(2) 0.2132(4) 0.3835(2) 0.0163(7) Uani 1 d . .
C9 C 0.2028(3) 0.3550(5) 0.3991(4) 0.0460(15) Uani 1 d . .
H91 H 0.161957 0.292711 0.360403 0.069 Uiso 1 calc . .
H92 H 0.18116 0.449191 0.395169 0.069 Uiso 1 calc . .
H93 H 0.220961 0.319968 0.456115 0.069 Uiso 1 calc . .
C10 C 0.5286(2) -0.5776(4) 0.6318(2) 0.0133(7) Uani 1 d . .
C11 C 0.6163(2) -0.5301(4) 0.7729(2) 0.0127(7) Uani 1 d . .
C12 C 0.5507(2) -0.3496(3) 0.6903(2) 0.0126(7) Uani 1 d . .
C13 C 0.5662(3) -0.1166(4) 0.7481(2) 0.0187(8) Uani 1 d . .
H131 H 0.621349 -0.145282 0.785345 0.022 Uiso 1 calc . .
C14 C 0.5691(2) 0.0294(4) 0.7173(2) 0.0147(7) Uani 1 d . .
C15 C 0.5200(4) -0.1239(5) 0.7988(3) 0.0413(13) Uani 1 d . .
H151 H 0.54761 -0.071029 0.850587 0.062 Uiso 1 calc . .
H152 H 0.514857 -0.221622 0.811958 0.062 Uiso 1 calc . .
H153 H 0.467725 -0.083646 0.766594 0.062 Uiso 1 calc . .
C16 C 0.6900(2) -0.5047(4) 0.9230(2) 0.0164(7) Uani 1 d . .
H161 H 0.713266 -0.414006 0.917148 0.02 Uiso 1 calc . .
C17 C 0.6201(2) -0.4743(4) 0.9421(2) 0.0170(7) Uani 1 d . .
C18 C 0.7524(3) -0.5877(5) 0.9941(3) 0.0292(9) Uani 1 d . .
H181 H 0.768502 -0.535827 1.046349 0.044 Uiso 1 calc . .
H182 H 0.797955 -0.602103 0.982771 0.044 Uiso 1 calc . .
H183 H 0.730739 -0.678471 0.99885 0.044 Uiso 1 calc . .

loop_
_atom_site_aniso_label
_atom_site_aniso_U_11
_atom_site_aniso_U_22
_atom_site_aniso_U_33
_atom_site_aniso_U_23
_atom_site_aniso_U_13
_atom_site_aniso_U_12
Pr1 0.01502(15) 0.00606(13) 0.00632(14) 0 0.00112(11) 0
Pr2 0.01437(16) 0.01479(16) 0.01241(17) 0 0.00142(13) 0
O1 0.0235(14) 0.0178(13) 0.0178(14) 0.0019(11) -0.0015(11) 0.0022(11)
O2 0.0302(17) 0.0237(15) 0.0166(15) -0.0030(11) -0.0042(12) 0.0070(12)
O3 0.0376(16) 0.0104(13) 0.0192(14) -0.0024(11) -0.0046(12) -0.0021(12)
O4 0.0188(13) 0.0140(12) 0.0155(13) 0.0009(10) 0.0034(10) 0.0023(10)
O5 0.0157(12) 0.0107(11) 0.0119(12) 0.0010(9) 0.0014(10) -0.0023(9)
O6 0.0279(14) 0.0120(12) 0.0074(12) 0.0015(10) 0.0031(10) -0.0021(11)
O7 0.0482(18) 0.0096(13) 0.0167(13) -0.0036(12) 0.0073(13) -0.0034(14)
O8 0.0220(14) 0.0283(15) 0.0161(13) -0.0078(11) 0.0057(11) -0.0057(12)
O9 0.0243(13) 0.0265(14) 0.0210(13) -0.0103(13) 0.0099(11) -0.0045(13)
O10 0.0246(14) 0.0098(12) 0.0093(12) -0.0032(9) 0.0036(11) 0.0004(10)
O11 0.0229(14) 0.0170(13) 0.0191(15) 0.0034(11) 0.0035(12) -0.0016(11)
O12 0.040(3) 0.020(2) 0.030(2) 0 0.011(2) 0
O13 0.088(3) 0.0258(17) 0.050(2) 0.0100(16) 0.044(2) 0.0096(18)
O14 0.121(5) 0.165(8) 0.099(5) 0.034(5) 0.075(4) 0.067(5)
O15 0.0276(16) 0.0260(16) 0.0197(16) -0.0008(12) 0.0031(13) -0.0087(13)
N1 0.0149(14) 0.0103(16) 0.0146(15) 0.0013(10) -0.0012(12) 0.0013(11)
N2 0.0130(13) 0.0094(12) 0.0121(14) 0.0009(11) 0.0029(11) 0.0015(11)
N3 0.0168(15) 0.0077(13) 0.0115(15) 0.0014(11) -0.0014(12) 0.0019(11)
N4 0.0139(14) 0.0083(13) 0.0154(15) -0.0004(11) 0.0014(12) -0.0002(11)
N5 0.0219(17) 0.0100(14) 0.0163(16) 0.0019(12) -0.0034(13) 0.0009(12)
N6 0.0187(14) 0.0106(13) 0.0082(12) 0.0004(12) 0.0027(11) -0.0001(13)
N7 0.0239(16) 0.0077(13) 0.0105(15) -0.0001(11) 0.0050(13) 0.0026(12)
N8 0.0173(14) 0.0092(12) 0.0071(13) -0.0002(11) 0.0009(11) 0.0008(11)
N9 0.0202(16) 0.0119(14) 0.0095(14) 0.0001(11) 0.0024(12) 0.0043(12)
N10 0.0226(16) 0.0072(13) 0.0082(14) -0.0002(11) 0.0027(12) 0.0003(12)
C1 0.0134(16) 0.0108(15) 0.0097(16) 0.0014(12) 0.0043(13) 0.0024(13)
C2 0.0126(15) 0.0127(18) 0.0121(15) 0.0002(12) 0.0054(13) 0.0012(12)
C3 0.0136(17) 0.0131(16) 0.0133(17) 0.0001(13) 0.0018(14) 0.0003(13)
C4 0.022(2) 0.0170(18) 0.0144(19) -0.0012(14) -0.0038(15) 0.0013(15)
C5 0.0143(18) 0.0200(18) 0.0173(19) -0.0013(15) 0.0012(15) 0.0018(14)
C6 0.044(3) 0.037(3) 0.027(2) -0.0048(19) 0.001(2) 0.013(2)
C7 0.0178(19) 0.0091(16) 0.022(2) -0.0022(14) -0.0012(16) -0.0022(14)
C8 0.0176(18) 0.0106(16) 0.0164(18) 0.0020(13) 0.0035(14) 0.0005(13)
C9 0.022(2) 0.027(2) 0.089(5) -0.009(3) 0.024(3) -0.0020(19)
C10 0.0172(17) 0.0120(16) 0.0105(16) 0.0015(13) 0.0059(14) 0.0009(13)
C11 0.0159(16) 0.0125(16) 0.0101(16) -0.0001(13) 0.0061(13) -0.0008(13)
C12 0.0154(16) 0.0120(17) 0.0103(16) 0.0000(12) 0.0054(13) -0.0006(12)
C13 0.034(2) 0.0089(16) 0.0088(17) -0.0015(13) 0.0051(16) -0.0037(15)
C14 0.0196(17) 0.0101(16) 0.0125(16) 0.0011(13) 0.0053(14) 0.0005(13)
C15 0.077(4) 0.028(2) 0.037(3) -0.012(2) 0.042(3) -0.019(2)
C16 0.0180(17) 0.0172(17) 0.0096(16) -0.0010(13) 0.0021(13) 0.0017(14)
C17 0.0221(18) 0.0139(17) 0.0134(17) 0.0010(13) 0.0063(14) -0.0007(14)
C18 0.029(2) 0.037(2) 0.0119(19) 0.0008(17) -0.0002(16) 0.0117(19)

loop_
_atom_type_symbol
_atom_type_description
_atom_type_scat_dispersion_real
_atom_type_scat_dispersion_imag
_atom_type_scat_source
C C 0.0033 0.0016 'International Tables Vol C Tables 4.2.6.8 and 6.1.1.4'
H H 0 0 'International Tables Vol C Tables 4.2.6.8 and 6.1.1.4'
N N 0.0061 0.0033 'International Tables Vol C Tables 4.2.6.8 and 6.1.1.4'
O O 0.0106 0.006 'International Tables Vol C Tables 4.2.6.8 and 6.1.1.4'
Pr Pr -0.218 2.8214 'International Tables Vol C Tables 4.2.6.8 and 6.1.1.4'

loop_
_geom_angle_atom_site_label_1
_geom_angle_atom_site_label_2
_geom_angle_atom_site_label_3
_geom_angle
_geom_angle_site_symmetry_1
_geom_angle_site_symmetry_3
_geom_angle_publ_flag
O6 Pr1 O6 148.45(13) 2_656 . ?
O6 Pr1 O4 78.14(9) 2_656 . ?
O6 Pr1 O4 111.24(9) . . ?
O6 Pr1 O4 111.24(9) 2_656 2_656 ?
O6 Pr1 O4 78.14(9) . 2_656 ?
O4 Pr1 O4 146.47(13) . 2_656 ?
O6 Pr1 O5 69.28(8) 2_656 2_646 ?
O6 Pr1 O5 84.30(9) . 2_646 ?
O4 Pr1 O5 133.65(9) . 2_646 ?
O4 Pr1 O5 77.91(9) 2_656 2_646 ?
O6 Pr1 O5 84.30(9) 2_656 1_545 ?
O6 Pr1 O5 69.28(8) . 1_545 ?
O4 Pr1 O5 77.91(9) . 1_545 ?
O4 Pr1 O5 133.65(8) 2_656 1_545 ?
O5 Pr1 O5 67.11(11) 2_646 1_545 ?
O6 Pr1 O10 133.36(9) 2_656 1_565 ?
O6 Pr1 O10 76.80(8) . 1_565 ?
O4 Pr1 O10 70.58(9) . 1_565 ?
O4 Pr1 O10 81.15(9) 2_656 1_565 ?
O5 Pr1 O10 154.23(8) 2_646 1_565 ?
O5 Pr1 O10 120.29(8) 1_545 1_565 ?
O6 Pr1 O10 76.80(8) 2_656 2_666 ?
O6 Pr1 O10 133.36(9) . 2_666 ?
O4 Pr1 O10 81.15(9) . 2_666 ?
O4 Pr1 O10 70.58(9) 2_656 2_666 ?
O5 Pr1 O10 120.29(8) 2_646 2_666 ?
O5 Pr1 O10 154.23(8) 1_545 2_666 ?
O10 Pr1 O10 65.10(11) 1_565 2_666 ?
O2 Pr2 O2 64.37(14) 2 . ?
O2 Pr2 O11 162.96(10) 2 2 ?
O2 Pr2 O11 115.66(9) . 2 ?
O2 Pr2 O11 115.66(9) 2 . ?
O2 Pr2 O11 162.96(10) . . ?
O11 Pr2 O11 69.70(13) 2 . ?
O2 Pr2 O9 123.46(10) 2 3_464 ?
O2 Pr2 O9 79.11(11) . 3_464 ?
O11 Pr2 O9 71.56(9) 2 3_464 ?
O11 Pr2 O9 87.99(10) . 3_464 ?
O2 Pr2 O9 79.11(11) 2 4_566 ?
O2 Pr2 O9 123.46(10) . 4_566 ?
O11 Pr2 O9 87.99(10) 2 4_566 ?
O11 Pr2 O9 71.56(9) . 4_566 ?
O9 Pr2 O9 155.27(14) 3_464 4_566 ?
O2 Pr2 O8 76.94(10) 2 3_464 ?
O2 Pr2 O8 73.06(10) . 3_464 ?
O11 Pr2 O8 119.89(9) 2 3_464 ?
O11 Pr2 O8 90.19(10) . 3_464 ?
O9 Pr2 O8 50.99(8) 3_464 3_464 ?
O9 Pr2 O8 139.50(9) 4_566 3_464 ?
O2 Pr2 O8 73.05(10) 2 4_566 ?
O2 Pr2 O8 76.94(10) . 4_566 ?
O11 Pr2 O8 90.19(10) 2 4_566 ?
O11 Pr2 O8 119.89(9) . 4_566 ?
O9 Pr2 O8 139.50(9) 3_464 4_566 ?
O9 Pr2 O8 50.99(8) 4_566 4_566 ?
O8 Pr2 O8 144.40(13) 3_464 4_566 ?
O2 Pr2 O1 49.79(9) 2 2 ?
O2 Pr2 O1 108.92(9) . 2 ?
O11 Pr2 O1 135.26(9) 2 2 ?
O11 Pr2 O1 66.51(9) . 2 ?
O9 Pr2 O1 114.90(9) 3_464 2 ?
O9 Pr2 O1 70.14(9) 4_566 2 ?
O8 Pr2 O1 69.43(9) 3_464 2 ?
O8 Pr2 O1 103.61(9) 4_566 2 ?
O2 Pr2 O1 108.92(9) 2 . ?
O2 Pr2 O1 49.79(9) . . ?
O11 Pr2 O1 66.51(9) 2 . ?
O11 Pr2 O1 135.26(9) . . ?
O9 Pr2 O1 70.14(9) 3_464 . ?
O9 Pr2 O1 114.90(9) 4_566 . ?
O8 Pr2 O1 103.61(9) 3_464 . ?
O8 Pr2 O1 69.43(9) 4_566 . ?
O1 Pr2 O1 158.11(12) 2 . ?
O2 Pr2 C17 72.36(11) 2 4_566 ?
O2 Pr2 C17 99.60(11) . 4_566 ?
O11 Pr2 C17 91.22(10) 2 4_566 ?
O11 Pr2 C17 96.36(10) . 4_566 ?
O9 Pr2 C17 159.60(9) 3_464 4_566 ?
O9 Pr2 C17 25.47(9) 4_566 4_566 ?
O8 Pr2 C17 148.41(9) 3_464 4_566 ?
O8 Pr2 C17 25.70(9) 4_566 4_566 ?
O1 Pr2 C17 84.94(10) 2 4_566 ?
O1 Pr2 C17 93.30(10) . 4_566 ?
O2 Pr2 C17 99.60(11) 2 3_464 ?
O2 Pr2 C17 72.36(11) . 3_464 ?
O11 Pr2 C17 96.36(10) 2 3_464 ?
O11 Pr2 C17 91.22(10) . 3_464 ?
O9 Pr2 C17 25.47(9) 3_464 3_464 ?
O9 Pr2 C17 159.60(9) 4_566 3_464 ?
O8 Pr2 C17 25.70(9) 3_464 3_464 ?
O8 Pr2 C17 148.41(9) 4_566 3_464 ?
O1 Pr2 C17 93.30(10) 2 3_464 ?
O1 Pr2 C17 84.94(10) . 3_464 ?
C17 Pr2 C17 170.77(14) 4_566 3_464 ?
C5 O1 Pr2 88.0(2) . . ?
C5 O2 Pr2 98.3(2) . . ?
C8 O4 Pr1 146.9(2) . . ?
C1 O5 Pr1 134.8(2) . 1_565 ?
C14 O6 Pr1 169.2(2) . . ?
C17 O8 Pr2 92.6(2) . 3_536 ?
C17 O9 Pr2 92.9(2) . 3_536 ?
C10 O10 Pr1 144.5(2) . 1_545 ?
Pr2 O11 H11A 127(4) . . ?
Pr2 O11 H11B 113(4) . . ?
H11A O11 H11B 105(4) . . ?
H12 O12 H12 117(6) . 2 ?
H15A O15 H15B 106(5) . . ?
C3 N1 C2 115.3(3) . . ?
C1 N2 C2 116.4(3) . . ?
C3 N3 C1 120.9(3) . . ?
C3 N3 H3N 119.6 . . ?
C1 N3 H3N 119.6 . . ?
C2 N4 C7 122.3(3) . . ?
C2 N4 H4N 118.8 . . ?
C7 N4 H4N 118.8 . . ?
C3 N5 C4 124.8(3) . . ?
C3 N5 H5N 117.6 . . ?
C4 N5 H5N 117.6 . . ?
C11 N6 C12 116.3(3) . . ?
C10 N7 C11 121.2(3) . . ?
C10 N7 H7N 119.4 . . ?
C11 N7 H7N 119.4 . . ?
C10 N8 C12 120.9(3) . . ?
C10 N8 H8N 119.5 . . ?
C12 N8 H8N 119.5 . . ?
C11 N9 C16 122.1(3) . . ?
C11 N9 H9N 118.9 . . ?
C16 N9 H9N 118.9 . . ?
C12 N10 C13 120.6(3) . . ?
C12 N10 H10N 119.7 . . ?
C13 N10 H10N 119.7 . . ?
O5 C1 N2 122.7(3) . . ?
O5 C1 N3 118.2(3) . . ?
N2 C1 N3 119.1(3) . . ?
N4 C2 N1 116.4(3) . . ?
N4 C2 N2 116.8(3) . . ?
N1 C2 N2 126.7(3) . . ?
N5 C3 N1 122.1(3) . . ?
N5 C3 N3 116.5(3) . . ?
N1 C3 N3 121.3(3) . . ?
N5 C4 C5 106.8(3) . . ?
N5 C4 C6 112.8(4) . . ?
C5 C4 C6 109.1(4) . . ?
N5 C4 H41 109.3 . . ?
C5 C4 H41 109.3 . . ?
C6 C4 H41 109.3 . . ?
O2 C5 O1 123.0(4) . . ?
O2 C5 C4 117.5(4) . . ?
O1 C5 C4 119.5(3) . . ?
O2 C5 Pr2 57.0(2) . . ?
O1 C5 Pr2 66.7(2) . . ?
C4 C5 Pr2 169.1(3) . . ?
C4 C6 H61 109.5 . . ?
C4 C6 H62 109.5 . . ?
H61 C6 H62 109.5 . . ?
C4 C6 H63 109.5 . . ?
H61 C6 H63 109.5 . . ?
H62 C6 H63 109.5 . . ?
N4 C7 C9 111.3(4) . . ?
N4 C7 C8 109.5(3) . . ?
C9 C7 C8 109.1(3) . . ?
N4 C7 H71 109 . . ?
C9 C7 H71 109 . . ?
C8 C7 H71 109 . . ?
O3 C8 O4 124.3(3) . . ?
O3 C8 C7 117.7(3) . . ?
O4 C8 C7 118.0(3) . . ?
C7 C9 H91 109.5 . . ?
C7 C9 H92 109.5 . . ?
H91 C9 H92 109.5 . . ?
C7 C9 H93 109.5 . . ?
H91 C9 H93 109.5 . . ?
H92 C9 H93 109.5 . . ?
O10 C10 N7 123.4(3) . . ?
O10 C10 N8 121.2(3) . . ?
N7 C10 N8 115.5(3) . . ?
N9 C11 N6 120.1(3) . . ?
N9 C11 N7 117.2(3) . . ?
N6 C11 N7 122.8(3) . . ?
N10 C12 N6 119.4(3) . . ?
N10 C12 N8 117.8(3) . . ?
N6 C12 N8 122.8(3) . . ?
N10 C13 C15 111.2(3) . . ?
N10 C13 C14 110.3(3) . . ?
C15 C13 C14 112.6(3) . . ?
N10 C13 H131 107.5 . . ?
C15 C13 H131 107.5 . . ?
C14 C13 H131 107.5 . . ?
O7 C14 O6 125.0(3) . . ?
O7 C14 C13 116.7(3) . . ?
O6 C14 C13 118.2(3) . . ?
C13 C15 H151 109.5 . . ?
C13 C15 H152 109.5 . . ?
H151 C15 H152 109.5 . . ?
C13 C15 H153 109.5 . . ?
H151 C15 H153 109.5 . . ?
H152 C15 H153 109.5 . . ?
N9 C16 C18 109.5(3) . . ?
N9 C16 C17 110.8(3) . . ?
C18 C16 C17 110.1(3) . . ?
N9 C16 H161 108.8 . . ?
C18 C16 H161 108.8 . . ?
C17 C16 H161 108.8 . . ?
O9 C17 O8 122.7(3) . . ?
O9 C17 C16 117.0(3) . . ?
O8 C17 C16 120.3(3) . . ?
O9 C17 Pr2 61.7(2) . 3_536 ?
O8 C17 Pr2 61.73(19) . 3_536 ?
C16 C17 Pr2 170.6(2) . 3_536 ?
C16 C18 H181 109.5 . . ?
C16 C18 H182 109.5 . . ?
H181 C18 H182 109.5 . . ?
C16 C18 H183 109.5 . . ?
H181 C18 H183 109.5 . . ?
H182 C18 H183 109.5 . . ?

loop_
_geom_bond_atom_site_label_1
_geom_bond_atom_site_label_2
_geom_bond_distance
_geom_bond_site_symmetry_2
_geom_bond_publ_flag
Pr1 O6 2.346(2) 2_656 ?
Pr1 O6 2.346(2) . ?
Pr1 O4 2.367(3) . ?
Pr1 O4 2.367(3) 2_656 ?
Pr1 O5 2.544(2) 2_646 ?
Pr1 O5 2.544(2) 1_545 ?
Pr1 O10 2.599(2) 1_565 ?
Pr1 O10 2.599(2) 2_666 ?
Pr2 O2 2.492(3) 2 ?
Pr2 O2 2.492(3) . ?
Pr2 O11 2.525(3) 2 ?
Pr2 O11 2.525(3) . ?
Pr2 O9 2.550(3) 3_464 ?
Pr2 O9 2.550(3) 4_566 ?
Pr2 O8 2.551(3) 3_464 ?
Pr2 O8 2.551(3) 4_566 ?
Pr2 O1 2.702(3) 2 ?
Pr2 O1 2.702(3) . ?
Pr2 C17 2.893(4) 4_566 ?
Pr2 C17 2.893(4) 3_464 ?
O1 C5 1.255(5) . ?
O2 C5 1.242(5) . ?
O3 C8 1.249(5) . ?
O4 C8 1.262(4) . ?
O5 C1 1.252(4) . ?
O6 C14 1.267(4) . ?
O7 C14 1.234(5) . ?
O8 C17 1.256(5) . ?
O9 C17 1.246(5) . ?
O10 C10 1.232(4) . ?
O11 H11A 0.84(3) . ?
O11 H11B 0.84(2) . ?
O12 H12 0.82(2) . ?
O12 H12 0.82(2) 2 ?
O15 H15A 0.85(3) . ?
O15 H15B 0.85(3) . ?
N1 C3 1.320(4) . ?
N1 C2 1.347(4) . ?
N2 C1 1.338(4) . ?
N2 C2 1.355(4) . ?
N3 C3 1.365(5) . ?
N3 C1 1.372(4) . ?
N3 H3N 0.88 . ?
N4 C2 1.334(4) . ?
N4 C7 1.467(5) . ?
N4 H4N 0.88 . ?
N5 C3 1.319(5) . ?
N5 C4 1.461(5) . ?
N5 H5N 0.88 . ?
N6 C11 1.324(5) . ?
N6 C12 1.333(4) . ?
N7 C10 1.358(5) . ?
N7 C11 1.368(4) . ?
N7 H7N 0.88 . ?
N8 C10 1.362(4) . ?
N8 C12 1.368(4) . ?
N8 H8N 0.88 . ?
N9 C11 1.318(4) . ?
N9 C16 1.457(4) . ?
N9 H9N 0.88 . ?
N10 C12 1.318(4) . ?
N10 C13 1.467(4) . ?
N10 H10N 0.88 . ?
C4 C5 1.528(5) . ?
C4 C6 1.531(6) . ?
C4 H41 1 . ?
C6 H61 0.98 . ?
C6 H62 0.98 . ?
C6 H63 0.98 . ?
C7 C9 1.517(6) . ?
C7 C8 1.519(5) . ?
C7 H71 1 . ?
C9 H91 0.98 . ?
C9 H92 0.98 . ?
C9 H93 0.98 . ?
C13 C15 1.511(6) . ?
C13 C14 1.512(5) . ?
C13 H131 1 . ?
C15 H151 0.98 . ?
C15 H152 0.98 . ?
C15 H153 0.98 . ?
C16 C18 1.523(5) . ?
C16 C17 1.534(5) . ?
C16 H161 1 . ?
C18 H181 0.98 . ?
C18 H182 0.98 . ?
C18 H183 0.98 . ?

loop_
_geom_hbond_atom_site_label_D
_geom_hbond_atom_site_label_H
_geom_hbond_atom_site_label_A
_geom_hbond_distance_DH
_geom_hbond_distance_HA
_geom_hbond_distance_DA
_geom_hbond_angle_DHA
_geom_hbond_site_symmetry_A
_geom_hbond_publ_flag
O11 H11A O12 0.84(3) 1.92(3) 2.721(5) 160(5) 1_565 yes
O11 H11B O15 0.84(2) 2.09(3) 2.894(4) 161(5) 2_565 yes
O12 H12 O13 0.82(2) 2.00(2) 2.821(4) 177(6) 3_455 yes
O15 H15A O9 0.85(3) 2.10(4) 2.806(4) 140(5) 3_454 yes
O15 H15B O3 0.85(3) 2.09(3) 2.920(4) 167(6) . yes
N3 H3N O3 0.88 2.01 2.827(4) 154.2 1_565 yes
N3 H3N O4 0.88 2.46 3.227(4) 146.7 1_565 yes
N4 H4N O10 0.88 2.28 3.149(4) 169.1 1_565 yes
N5 H5N O3 0.88 2.21 2.992(4) 148.3 1_565 yes
N7 H7N O6 0.88 2.65 3.366(4) 138.7 1_545 yes
N7 H7N O7 0.88 1.94 2.673(4) 140.1 1_545 yes
N8 H8N N2 0.88 2.01 2.856(4) 160.6 1_545 yes
N9 H9N O7 0.88 2.6 3.161(5) 122.7 1_545 yes
N9 H9N O15 0.88 2.09 2.821(4) 140.3 2_646 yes
N10 H10N O5 0.88 2.01 2.883(4) 175.4 1_545 yes
